data_7215657
loop_
_publ_author_name
'Lichte, Jessica'
'N\"ather, Christian'
'Bensch, Wolfgang'

_publ_section_title
;
 Polymorphism and tautomerism in [dienH2][Co(dien)2][Ge2S6] leading to
 different hydrogen bonded networks
;
_journal_issue 25
_journal_name_full CrystEngComm
_journal_page_first 5551
_journal_paper_doi 10.1039/c4ce00312h
_journal_volume 16
_journal_year 2014
_chemical_formula_sum 'C12 H41 Co Ge2 N9 S6'
_chemical_formula_weight 708.01
_chemical_name_systematic
; 
 ? 
;
_space_group_IT_number 29
_symmetry_cell_setting orthorhombic
_symmetry_space_group_name_Hall 'P 2c -2ac'
_symmetry_space_group_name_H-M 'P c a 21'
_atom_sites_solution_hydrogens geom
_atom_sites_solution_primary direct
_atom_sites_solution_secondary difmap
_audit_creation_method SHELXL-97
_cell_angle_alpha 90.00
_cell_angle_beta 90.00
_cell_angle_gamma 90.00
_cell_formula_units_Z 4
_cell_length_a 14.7043(3)
_cell_length_b 9.0099(2)
_cell_length_c 21.4540(5)
_cell_measurement_reflns_used 38098
_cell_measurement_temperature 293(2)
_cell_measurement_theta_max 26.0
_cell_measurement_theta_min 1.9
_cell_volume 2842.32(11)
_computing_structure_refinement 'SHELXL-97 (Sheldrick, 1997)'
_computing_structure_solution 'SHELXS-97 (Sheldrick, 1990)'
_diffrn_ambient_temperature 293(2)
_diffrn_measured_fraction_theta_full 1.000
_diffrn_measured_fraction_theta_max 1.000
_diffrn_radiation_monochromator graphite
_diffrn_radiation_source 'fine-focus sealed tube'
_diffrn_radiation_type MoK\a
_diffrn_radiation_wavelength 0.71073
_diffrn_reflns_av_R_equivalents 0.0404
_diffrn_reflns_av_sigmaI/netI 0.0189
_diffrn_reflns_limit_h_max 18
_diffrn_reflns_limit_h_min -18
_diffrn_reflns_limit_k_max 11
_diffrn_reflns_limit_k_min -10
_diffrn_reflns_limit_l_max 26
_diffrn_reflns_limit_l_min -26
_diffrn_reflns_number 38098
_diffrn_reflns_theta_full 26.01
_diffrn_reflns_theta_max 26.01
_diffrn_reflns_theta_min 1.90
_exptl_absorpt_coefficient_mu 3.139
_exptl_absorpt_correction_T_max 0.7204
_exptl_absorpt_correction_T_min 0.5386
_exptl_absorpt_correction_type numerical
_exptl_crystal_density_diffrn 1.655
_exptl_crystal_density_method 'not measured'
_exptl_crystal_description block
_exptl_crystal_F_000 1452
_exptl_crystal_size_max 0.11
_exptl_crystal_size_mid 0.08
_exptl_crystal_size_min 0.06
_refine_diff_density_max 0.284
_refine_diff_density_min -0.249
_refine_diff_density_rms 0.050
_refine_ls_abs_structure_details 'Flack H D (1983), Acta Cryst. A39, 876-881'
_refine_ls_abs_structure_Flack 0.000(17)
_refine_ls_extinction_coef 0.00184(13)
_refine_ls_extinction_expression Fc^*^=kFc[1+0.001xFc^2^\l^3^/sin(2\q)]^-1/4^
_refine_ls_extinction_method SHELXL
_refine_ls_goodness_of_fit_ref 1.042
_refine_ls_hydrogen_treatment constr
_refine_ls_matrix_type full
_refine_ls_number_parameters 283
_refine_ls_number_reflns 5573
_refine_ls_number_restraints 1
_refine_ls_restrained_S_all 1.042
_refine_ls_R_factor_all 0.0205
_refine_ls_R_factor_gt 0.0199
_refine_ls_shift/su_max 0.001
_refine_ls_shift/su_mean 0.000
_refine_ls_structure_factor_coef Fsqd
_refine_ls_weighting_details 'calc w=1/[\s^2^(Fo^2^)+(0.0277P)^2^+0.9420P] where P=(Fo^2^+2Fc^2^)/3'
_refine_ls_weighting_scheme calc
_refine_ls_wR_factor_gt 0.0479
_refine_ls_wR_factor_ref 0.0482
_reflns_number_gt 5486
_reflns_number_total 5573
_reflns_threshold_expression >2sigma(I)
_cod_data_source_file c4ce00312h2.cif
_cod_data_source_block jl2geco
_cod_depositor_comments 'Adding full bibliography for 7215654--7215657.cif.'
_cod_original_sg_symbol_H-M 'P ca21'
_cod_database_code 7215657

loop_
_symmetry_equiv_pos_as_xyz
'x, y, z'
'-x, -y, z+1/2'
'x+1/2, -y, z'
'-x+1/2, y, z+1/2'

loop_
_atom_site_label
_atom_site_type_symbol
_atom_site_fract_x
_atom_site_fract_y
_atom_site_fract_z
_atom_site_U_iso_or_equiv
_atom_site_adp_type
_atom_site_occupancy
_atom_site_symmetry_multiplicity
_atom_site_calc_flag
_atom_site_refinement_flags
_atom_site_disorder_assembly
_atom_site_disorder_group
Ge1 Ge 0.335858(16) 0.34040(3) 0.475540(11) 0.02864(6) Uani 1 1 d . . .
Ge2 Ge 0.283565(17) 0.30635(3) 0.617147(11) 0.03000(6) Uani 1 1 d . . .
S1 S 0.40280(5) 0.16759(7) 0.42304(3) 0.03956(15) Uani 1 1 d . . .
S2 S 0.30586(5) 0.53498(7) 0.42040(3) 0.03576(13) Uani 1 1 d . . .
S3 S 0.20995(4) 0.25731(8) 0.52579(3) 0.03829(15) Uani 1 1 d . . .
S4 S 0.40955(4) 0.39485(8) 0.56586(3) 0.03504(14) Uani 1 1 d . . .
S5 S 0.31623(5) 0.10973(8) 0.66950(3) 0.04303(16) Uani 1 1 d . . .
S6 S 0.21687(5) 0.47948(8) 0.66942(3) 0.03979(15) Uani 1 1 d . . .
Co1 Co 0.54430(2) 0.52886(4) 0.298239(16) 0.03077(8) Uani 1 1 d . B .
N1 N 0.49303(17) 0.6677(3) 0.22180(11) 0.0419(5) Uani 1 1 d . . .
H1N H 0.5380 0.6864 0.1945 0.050 Uiso 0.50 1 calc PR A 1
H2N H 0.4481 0.6199 0.2015 0.050 Uiso 0.50 1 calc PR A 1
H1NA H 0.5373 0.7278 0.2076 0.050 Uiso 0.50 1 calc PR A 2
H2NB H 0.4737 0.6104 0.1901 0.050 Uiso 0.50 1 calc PR A 2
C1 C 0.4579(6) 0.8103(9) 0.2483(3) 0.0480(16) Uani 0.50 1 d P B 1
H1A H 0.5046 0.8856 0.2436 0.058 Uiso 0.50 1 calc PR B 1
H1B H 0.4057 0.8415 0.2240 0.058 Uiso 0.50 1 calc PR B 1
C1' C 0.4186(5) 0.7543(10) 0.2463(4) 0.0492(16) Uani 0.50 1 d P B 2
H1C H 0.3634 0.6955 0.2443 0.059 Uiso 0.50 1 calc PR B 2
H1D H 0.4099 0.8408 0.2200 0.059 Uiso 0.50 1 calc PR B 2
C2 C 0.4324(3) 0.8039(5) 0.31092(19) 0.0731(12) Uani 1 1 d . . .
H2A H 0.3695 0.7722 0.3129 0.088 Uiso 0.50 1 calc PR B 1
H2B H 0.4353 0.9037 0.3279 0.088 Uiso 0.50 1 calc PR B 1
H2C H 0.4618 0.9003 0.3098 0.088 Uiso 0.50 1 calc PR B 2
H2D H 0.3732 0.8176 0.3300 0.088 Uiso 0.50 1 calc PR B 2
N2 N 0.48569(15) 0.7071(3) 0.35099(11) 0.0386(5) Uani 1 1 d . B .
H3N H 0.4474 0.6668 0.3797 0.046 Uiso 1 1 calc R . .
C3 C 0.5593(2) 0.7820(4) 0.38488(15) 0.0491(7) Uani 1 1 d . . .
H3A H 0.5759 0.7232 0.4210 0.059 Uiso 1 1 calc R B .
H3B H 0.5380 0.8777 0.3995 0.059 Uiso 1 1 calc R . .
C4 C 0.6424(2) 0.8042(4) 0.34407(17) 0.0516(7) Uani 1 1 d . B .
H4A H 0.6305 0.8821 0.3139 0.062 Uiso 1 1 calc R . .
H4B H 0.6935 0.8348 0.3696 0.062 Uiso 1 1 calc R . .
N3 N 0.66532(15) 0.6657(3) 0.31121(12) 0.0407(5) Uani 1 1 d . . .
H4N H 0.7069 0.6149 0.3334 0.049 Uiso 1 1 calc R B .
H5N H 0.6897 0.6874 0.2738 0.049 Uiso 1 1 calc R . .
N11 N 0.42683(15) 0.3842(3) 0.28643(10) 0.0380(5) Uani 1 1 d . . .
H6N H 0.4020 0.3647 0.3239 0.046 Uiso 1 1 calc R B .
H7N H 0.3847 0.4304 0.2630 0.046 Uiso 1 1 calc R . .
C11 C 0.4536(2) 0.2442(3) 0.25618(15) 0.0465(7) Uani 1 1 d . B .
H11A H 0.4036 0.2072 0.2312 0.056 Uiso 1 1 calc R . .
H11B H 0.4677 0.1705 0.2877 0.056 Uiso 1 1 calc R . .
C12 C 0.5357(2) 0.2691(4) 0.21531(15) 0.0518(8) Uani 1 1 d . . .
H12A H 0.5604 0.1736 0.2031 0.062 Uiso 1 1 calc R B .
H12B H 0.5169 0.3205 0.1777 0.062 Uiso 1 1 calc R . .
N12 N 0.60735(17) 0.3557(3) 0.24609(11) 0.0428(5) Uani 1 1 d . B .
H8N H 0.6423 0.3982 0.2160 0.051 Uiso 1 1 calc R . .
C13 C 0.6678(2) 0.2715(4) 0.28819(17) 0.0525(8) Uani 1 1 d . . .
H13A H 0.7250 0.3243 0.2923 0.063 Uiso 1 1 calc R B .
H13B H 0.6807 0.1755 0.2697 0.063 Uiso 1 1 calc R . .
C14 C 0.6274(2) 0.2481(4) 0.35242(15) 0.0484(7) Uani 1 1 d . B .
H14A H 0.5804 0.1727 0.3504 0.058 Uiso 1 1 calc R . .
H14B H 0.6743 0.2137 0.3808 0.058 Uiso 1 1 calc R . .
N13 N 0.58834(15) 0.3878(3) 0.37596(11) 0.0400(5) Uani 1 1 d . . .
H9N H 0.6302 0.4363 0.3988 0.048 Uiso 1 1 calc R B .
H10N H 0.5405 0.3676 0.4007 0.048 Uiso 1 1 calc R . .
N21 N 0.59020(18) 0.1058(3) 0.51898(15) 0.0570(7) Uani 1 1 d . . .
H11N H 0.6058 0.0392 0.4896 0.086 Uiso 1 1 d R . .
H12N H 0.5461 0.1522 0.4974 0.086 Uiso 1 1 d R . .
C21 C 0.5580(2) 0.0290(4) 0.57514(15) 0.0471(7) Uani 1 1 d . . .
H21A H 0.5306 0.1012 0.6030 0.057 Uiso 1 1 calc R . .
H21B H 0.6097 -0.0143 0.5965 0.057 Uiso 1 1 calc R . .
C22 C 0.48905(19) -0.0924(3) 0.56162(15) 0.0433(6) Uani 1 1 d . . .
H22A H 0.5110 -0.1542 0.5278 0.052 Uiso 1 1 calc R . .
H22B H 0.4818 -0.1546 0.5982 0.052 Uiso 1 1 calc R . .
N22 N 0.40005(15) -0.0275(2) 0.54435(11) 0.0351(5) Uani 1 1 d . . .
H13N H 0.4095 0.0421 0.5150 0.042 Uiso 1 1 calc R . .
H14N H 0.3770 0.0186 0.5780 0.042 Uiso 1 1 calc R . .
C23 C 0.3310(2) -0.1332(3) 0.52069(14) 0.0421(6) Uani 1 1 d . . .
H23A H 0.3573 -0.1919 0.4873 0.051 Uiso 1 1 calc R . .
H23B H 0.2800 -0.0783 0.5037 0.051 Uiso 1 1 calc R . .
C24 C 0.2978(2) -0.2347(3) 0.57135(15) 0.0427(6) Uani 1 1 d . . .
H24A H 0.3467 -0.2995 0.5847 0.051 Uiso 1 1 calc R . .
H24B H 0.2780 -0.1767 0.6070 0.051 Uiso 1 1 calc R . .
N23 N 0.22158(16) -0.3237(3) 0.54751(12) 0.0404(5) Uani 1 1 d . . .
H15N H 0.1744 -0.2646 0.5397 0.061 Uiso 1 1 calc R . .
H16N H 0.2058 -0.3911 0.5758 0.061 Uiso 1 1 calc R . .
H17N H 0.2384 -0.3693 0.5125 0.061 Uiso 1 1 calc R . .

loop_
_atom_site_aniso_label
_atom_site_aniso_U_11
_atom_site_aniso_U_22
_atom_site_aniso_U_33
_atom_site_aniso_U_23
_atom_site_aniso_U_13
_atom_site_aniso_U_12
Ge1 0.02991(11) 0.03075(12) 0.02526(11) 0.00189(10) 0.00109(10) 0.00033(9)
Ge2 0.03348(12) 0.03170(12) 0.02482(12) -0.00065(10) 0.00134(10) -0.00082(10)
S1 0.0506(4) 0.0367(3) 0.0314(3) 0.0006(3) 0.0072(3) 0.0074(3)
S2 0.0401(3) 0.0346(3) 0.0326(3) 0.0063(3) -0.0001(3) 0.0035(3)
S3 0.0326(3) 0.0520(4) 0.0303(3) -0.0006(3) -0.0011(2) -0.0132(3)
S4 0.0298(3) 0.0440(4) 0.0314(3) -0.0001(3) -0.0025(2) -0.0048(3)
S5 0.0625(4) 0.0350(4) 0.0315(3) 0.0039(3) 0.0008(3) 0.0035(3)
S6 0.0449(4) 0.0400(4) 0.0345(3) -0.0027(3) 0.0097(3) 0.0040(3)
Co1 0.03206(15) 0.03146(16) 0.02877(15) -0.00110(13) -0.00056(13) -0.00075(13)
N1 0.0434(13) 0.0481(14) 0.0342(12) 0.0048(10) 0.0005(10) 0.0000(11)
C1 0.046(4) 0.049(4) 0.049(4) 0.017(3) -0.006(3) 0.006(3)
C1' 0.042(4) 0.055(5) 0.050(4) 0.001(3) -0.005(3) 0.012(3)
C2 0.084(3) 0.074(2) 0.062(2) -0.0190(19) -0.017(2) 0.040(2)
N2 0.0403(11) 0.0404(13) 0.0351(12) -0.0043(9) 0.0015(10) -0.0004(10)
C3 0.0570(17) 0.0511(18) 0.0394(15) -0.0125(13) -0.0047(14) -0.0034(15)
C4 0.0506(17) 0.0455(17) 0.0585(19) -0.0091(14) -0.0054(15) -0.0113(14)
N3 0.0362(11) 0.0447(13) 0.0414(13) 0.0009(10) -0.0016(9) -0.0057(9)
N11 0.0367(11) 0.0427(12) 0.0344(12) 0.0022(9) -0.0041(9) -0.0038(10)
C11 0.0559(17) 0.0382(15) 0.0455(15) -0.0028(13) -0.0110(13) -0.0090(13)
C12 0.071(2) 0.0453(17) 0.0393(15) -0.0115(13) -0.0012(14) 0.0049(15)
N12 0.0466(13) 0.0413(13) 0.0405(13) -0.0019(10) 0.0115(10) 0.0019(11)
C13 0.0411(15) 0.0458(17) 0.070(2) -0.0002(16) 0.0074(14) 0.0085(13)
C14 0.0448(15) 0.0422(16) 0.0583(18) 0.0098(14) -0.0085(14) 0.0000(13)
N13 0.0405(11) 0.0445(14) 0.0350(11) 0.0068(10) -0.0046(9) -0.0043(10)
N21 0.0448(14) 0.0553(17) 0.0709(18) 0.0112(15) -0.0083(13) -0.0116(13)
C21 0.0416(14) 0.0546(18) 0.0452(15) -0.0048(13) -0.0042(12) 0.0085(13)
C22 0.0433(15) 0.0397(15) 0.0470(15) 0.0115(13) 0.0054(13) 0.0085(12)
N22 0.0381(11) 0.0304(11) 0.0370(11) 0.0030(8) 0.0043(9) 0.0006(9)
C23 0.0488(15) 0.0394(14) 0.0382(14) 0.0021(12) -0.0028(12) -0.0073(12)
C24 0.0503(15) 0.0340(14) 0.0439(15) 0.0048(12) -0.0017(12) -0.0034(12)
N23 0.0440(13) 0.0314(11) 0.0459(13) 0.0011(9) 0.0043(10) 0.0010(9)

loop_
_atom_type_symbol
_atom_type_description
_atom_type_scat_dispersion_real
_atom_type_scat_dispersion_imag
_atom_type_scat_source
C C 0.0033 0.0016 'International Tables Vol C Tables 4.2.6.8 and 6.1.1.4'
H H 0.0000 0.0000 'International Tables Vol C Tables 4.2.6.8 and 6.1.1.4'
N N 0.0061 0.0033 'International Tables Vol C Tables 4.2.6.8 and 6.1.1.4'
S S 0.1246 0.1234 'International Tables Vol C Tables 4.2.6.8 and 6.1.1.4'
Co Co 0.3494 0.9721 'International Tables Vol C Tables 4.2.6.8 and 6.1.1.4'
Ge Ge 0.1547 1.8001 'International Tables Vol C Tables 4.2.6.8 and 6.1.1.4'

loop_
_geom_angle_atom_site_label_1
_geom_angle_atom_site_label_2
_geom_angle_atom_site_label_3
_geom_angle
S1 Ge1 S2 113.12(3)
S1 Ge1 S3 112.45(3)
S2 Ge1 S3 111.18(3)
S1 Ge1 S4 112.51(3)
S2 Ge1 S4 112.88(3)
S3 Ge1 S4 93.16(2)
S5 Ge2 S6 115.18(3)
S5 Ge2 S3 113.25(3)
S6 Ge2 S3 111.77(3)
S5 Ge2 S4 110.84(3)
S6 Ge2 S4 111.39(3)
S3 Ge2 S4 92.20(2)
Ge1 S3 Ge2 87.55(2)
Ge1 S4 Ge2 87.07(2)
N12 Co1 N2 177.86(9)
N12 Co1 N11 81.14(9)
N2 Co1 N11 100.99(9)
N12 Co1 N3 97.22(9)
N2 Co1 N3 80.64(9)
N11 Co1 N3 177.62(9)
N12 Co1 N13 81.17(10)
N2 Co1 N13 98.71(9)
N11 Co1 N13 88.62(9)
N3 Co1 N13 89.41(9)
N12 Co1 N1 100.03(9)
N2 Co1 N1 80.19(9)
N11 Co1 N1 88.95(9)
N3 Co1 N1 93.06(9)
N13 Co1 N1 177.09(9)
C1' N1 C1 30.2(3)
C1' N1 Co1 107.2(3)
C1 N1 Co1 108.9(3)
C2 C1 N1 115.0(5)
N1 C1' C2 113.7(5)
C1 C2 N2 116.7(4)
C1 C2 C1' 31.0(4)
N2 C2 C1' 116.7(4)
C2 N2 C3 114.5(3)
C2 N2 Co1 110.72(19)
C3 N2 Co1 107.99(17)
N2 C3 C4 111.6(2)
N3 C4 C3 110.4(2)
C4 N3 Co1 110.70(17)
C11 N11 Co1 110.59(17)
N11 C11 C12 110.1(2)
N12 C12 C11 113.1(2)
C12 N12 C13 115.7(3)
C12 N12 Co1 108.24(18)
C13 N12 Co1 108.48(19)
N12 C13 C14 113.0(2)
N13 C14 C13 110.3(2)
C14 N13 Co1 110.47(17)
N21 C21 C22 113.5(2)
N22 C22 C21 110.6(2)
C22 N22 C23 115.9(2)
N22 C23 C24 111.5(2)
N23 C24 C23 109.2(2)

loop_
_geom_bond_atom_site_label_1
_geom_bond_atom_site_label_2
_geom_bond_distance
Ge1 S1 2.1592(7)
Ge1 S2 2.1604(7)
Ge1 S3 2.2694(6)
Ge1 S4 2.2737(7)
Ge2 S5 2.1519(7)
Ge2 S6 2.1570(7)
Ge2 S3 2.2822(7)
Ge2 S4 2.2975(7)
Co1 N12 2.132(2)
Co1 N2 2.146(2)
Co1 N11 2.178(2)
Co1 N3 2.183(2)
Co1 N13 2.194(2)
Co1 N1 2.196(2)
N1 C1' 1.444(8)
N1 C1 1.497(8)
C1 C2 1.396(9)
C1' C2 1.471(8)
C2 N2 1.454(4)
N2 C3 1.469(4)
C3 C4 1.516(5)
C4 N3 1.472(4)
N11 C11 1.472(4)
C11 C12 1.509(5)
C12 N12 1.468(4)
N12 C13 1.478(4)
C13 C14 1.515(5)
C14 N13 1.473(4)
N21 C21 1.468(4)
C21 C22 1.520(4)
C22 N22 1.481(3)
N22 C23 1.481(4)
C23 C24 1.502(4)
C24 N23 1.470(4)
